data_7134155
loop_
_publ_author_name
'M\"uller, Matthias'
'Maichle-M\"ossmer, C\"acilia'
'Bettinger, Holger F.'

_publ_section_title
;
 C--H functionalization of tetramethylsilane employing a borylnitrene
;
_journal_coden_ASTM CHCOFS
_journal_issue 100
_journal_name_full
;
 Chemical Communications (Cambridge, United Kingdom)
;
_journal_page_first 11773
_journal_page_last 11775
_journal_paper_doi 10.1039/c3cc47753c
_journal_volume 49
_journal_year 2013
_chemical_formula_sum 'C16 H35 B2 N O4 Si'
_chemical_formula_weight 355.16
_space_group_IT_number 2
_space_group_name_Hall '-P 1'
_space_group_name_H-M_alt 'P -1'
_symmetry_cell_setting triclinic
_symmetry_space_group_name_H-M 'P -1'
_atom_sites_solution_hydrogens geom
_atom_sites_solution_primary direct
_atom_sites_solution_secondary difmap
_audit_block_doi 10.5517/cc10rffm
_audit_creation_method SHELXL-97
_audit_update_record
;
2013-06-20 deposited with the CCDC.	2024-11-26 downloaded from the CCDC.
;
_cell_angle_alpha 107.567(4)
_cell_angle_beta 97.679(5)
_cell_angle_gamma 102.186(4)
_cell_formula_units_Z 2
_cell_length_a 6.6093(14)
_cell_length_b 10.898(2)
_cell_length_c 15.669(3)
_cell_measurement_reflns_used 8687
_cell_measurement_temperature 100(2)
_cell_measurement_theta_max 56.71
_cell_measurement_theta_min 5.580
_cell_volume 1027.9(4)
_computing_cell_refinement SAINT
_computing_data_collection COSMO
_computing_data_reduction SAINT
_computing_structure_refinement 'SHELXL-97 (Sheldrick, 1997)'
_computing_structure_solution 'SHELXS-97 (Sheldrick, 1990)'
_diffrn_ambient_temperature 100(2)
_diffrn_measured_fraction_theta_full 0.995
_diffrn_measured_fraction_theta_max 0.995
_diffrn_measurement_device_type 'APEX II DUO'
_diffrn_measurement_method omega-scans
_diffrn_radiation_monochromator multilayer
_diffrn_radiation_source 'Imus-focus sealed tube'
_diffrn_radiation_type MoK\a
_diffrn_radiation_wavelength 0.71073
_diffrn_reflns_av_R_equivalents 0.0349
_diffrn_reflns_av_sigmaI/netI 0.0303
_diffrn_reflns_limit_h_max 8
_diffrn_reflns_limit_h_min -8
_diffrn_reflns_limit_k_max 14
_diffrn_reflns_limit_k_min -14
_diffrn_reflns_limit_l_max 20
_diffrn_reflns_limit_l_min -20
_diffrn_reflns_number 19057
_diffrn_reflns_theta_full 28.41
_diffrn_reflns_theta_max 28.41
_diffrn_reflns_theta_min 1.39
_exptl_absorpt_coefficient_mu 0.132
_exptl_absorpt_correction_T_max 0.9799
_exptl_absorpt_correction_T_min 0.9209
_exptl_absorpt_correction_type numerical
_exptl_absorpt_process_details sadabs
_exptl_crystal_colour colourless
_exptl_crystal_density_diffrn 1.148
_exptl_crystal_density_method 'not measured'
_exptl_crystal_description needle
_exptl_crystal_F_000 388
_exptl_crystal_size_max 0.45
_exptl_crystal_size_mid 0.13
_exptl_crystal_size_min 0.11
_refine_diff_density_max 0.475
_refine_diff_density_min -0.382
_refine_diff_density_rms 0.051
_refine_ls_extinction_method none
_refine_ls_goodness_of_fit_ref 1.017
_refine_ls_hydrogen_treatment constr
_refine_ls_matrix_type full
_refine_ls_number_parameters 228
_refine_ls_number_reflns 5139
_refine_ls_number_restraints 0
_refine_ls_restrained_S_all 1.017
_refine_ls_R_factor_all 0.0416
_refine_ls_R_factor_gt 0.0373
_refine_ls_shift/su_max 0.001
_refine_ls_shift/su_mean 0.000
_refine_ls_structure_factor_coef Fsqd
_refine_ls_weighting_details 'calc w=1/[\s^2^(Fo^2^)+(0.0428P)^2^+0.5993P] where P=(Fo^2^+2Fc^2^)/3'
_refine_ls_weighting_scheme calc
_refine_ls_wR_factor_gt 0.0964
_refine_ls_wR_factor_ref 0.0993
_reflns_number_gt 4596
_reflns_number_total 5139
_reflns_threshold_expression >2sigma(I)
_cod_data_source_file c3cc47753c2.cif
_cod_data_source_block mo_mmf572_0m
_cod_original_cell_volume 1027.8(4)
_cod_original_sg_symbol_H-M P-1
_cod_database_code 7134155

loop_
_symmetry_equiv_pos_as_xyz
'x, y, z'
'-x, -y, -z'

loop_
_atom_site_label
_atom_site_type_symbol
_atom_site_fract_x
_atom_site_fract_y
_atom_site_fract_z
_atom_site_U_iso_or_equiv
_atom_site_adp_type
_atom_site_occupancy
_atom_site_symmetry_multiplicity
_atom_site_calc_flag
_atom_site_refinement_flags
_atom_site_disorder_assembly
_atom_site_disorder_group
C1 C -0.06645(19) 0.52665(11) 0.71002(8) 0.0126(2) Uani 1 1 d . . .
C2 C 0.17180(19) 0.58412(11) 0.71127(8) 0.0128(2) Uani 1 1 d . . .
C3 C -0.1876(2) 0.40967(12) 0.62489(9) 0.0186(3) Uani 1 1 d . . .
H3A H -0.3319 0.3766 0.6321 0.028 Uiso 1 1 calc R . .
H3B H -0.1159 0.3381 0.6162 0.028 Uiso 1 1 calc R . .
H3C H -0.1931 0.4387 0.5714 0.028 Uiso 1 1 calc R . .
C4 C -0.0981(2) 0.49373(13) 0.79617(9) 0.0170(2) Uani 1 1 d . . .
H4A H -0.0138 0.5686 0.8504 0.025 Uiso 1 1 calc R . .
H4B H -0.0526 0.4132 0.7944 0.025 Uiso 1 1 calc R . .
H4C H -0.2482 0.4783 0.7990 0.025 Uiso 1 1 calc R . .
C5 C 0.2126(2) 0.57438(13) 0.61614(9) 0.0186(3) Uani 1 1 d . . .
H5A H 0.1131 0.6113 0.5860 0.028 Uiso 1 1 calc R . .
H5B H 0.1929 0.4806 0.5796 0.028 Uiso 1 1 calc R . .
H5C H 0.3580 0.6251 0.6218 0.028 Uiso 1 1 calc R . .
C6 C 0.3259(2) 0.52784(12) 0.75868(9) 0.0179(2) Uani 1 1 d . . .
H6A H 0.4703 0.5675 0.7546 0.027 Uiso 1 1 calc R . .
H6B H 0.2902 0.4307 0.7288 0.027 Uiso 1 1 calc R . .
H6C H 0.3168 0.5489 0.8232 0.027 Uiso 1 1 calc R . .
C7 C 0.43599(18) 1.16149(11) 0.91360(8) 0.0127(2) Uani 1 1 d . . .
C8 C 0.24473(18) 1.20515(11) 0.95029(8) 0.0119(2) Uani 1 1 d . . .
C9 C 0.5093(2) 1.22702(13) 0.84548(9) 0.0196(3) Uani 1 1 d . . .
H9A H 0.6082 1.1828 0.8153 0.029 Uiso 1 1 calc R . .
H9B H 0.5804 1.3218 0.8781 0.029 Uiso 1 1 calc R . .
H9C H 0.3865 1.2185 0.7994 0.029 Uiso 1 1 calc R . .
C10 C 0.6244(2) 1.17783(13) 0.98711(9) 0.0186(3) Uani 1 1 d . . .
H10A H 0.5795 1.1258 1.0257 0.028 Uiso 1 1 calc R . .
H10B H 0.6804 1.2723 1.0249 0.028 Uiso 1 1 calc R . .
H10C H 0.7348 1.1459 0.9581 0.028 Uiso 1 1 calc R . .
C11 C 0.2413(2) 1.34791(12) 0.96139(9) 0.0174(2) Uani 1 1 d . . .
H11A H 0.2479 1.3628 0.9031 0.026 Uiso 1 1 calc R . .
H11B H 0.3634 1.4096 1.0085 0.026 Uiso 1 1 calc R . .
H11C H 0.1103 1.3635 0.9798 0.026 Uiso 1 1 calc R . .
C12 C 0.2163(2) 1.17625(12) 1.03809(8) 0.0159(2) Uani 1 1 d . . .
H12A H 0.0801 1.1889 1.0517 0.024 Uiso 1 1 calc R . .
H12B H 0.3313 1.2374 1.0889 0.024 Uiso 1 1 calc R . .
H12C H 0.2192 1.0839 1.0300 0.024 Uiso 1 1 calc R . .
C13 C -0.24364(18) 0.89007(12) 0.75151(8) 0.0127(2) Uani 1 1 d . . .
H13A H -0.2719 0.9630 0.8001 0.015 Uiso 1 1 calc R . .
H13B H -0.3442 0.8052 0.7459 0.015 Uiso 1 1 calc R . .
C14 C -0.0903(2) 1.07879(13) 0.64875(10) 0.0221(3) Uani 1 1 d . . .
H14A H 0.0534 1.0695 0.6631 0.033 Uiso 1 1 calc R . .
H14B H -0.1091 1.1538 0.6976 0.033 Uiso 1 1 calc R . .
H14C H -0.1122 1.0953 0.5905 0.033 Uiso 1 1 calc R . .
C15 C -0.5646(2) 0.93595(15) 0.61249(10) 0.0231(3) Uani 1 1 d . . .
H15A H -0.5794 1.0168 0.6573 0.035 Uiso 1 1 calc R . .
H15B H -0.6645 0.8576 0.6154 0.035 Uiso 1 1 calc R . .
H15C H -0.5950 0.9410 0.5509 0.035 Uiso 1 1 calc R . .
C16 C -0.2441(2) 0.78220(13) 0.54524(9) 0.0208(3) Uani 1 1 d . . .
H16A H -0.2702 0.7989 0.4872 0.031 Uiso 1 1 calc R . .
H16B H -0.3416 0.6977 0.5401 0.031 Uiso 1 1 calc R . .
H16C H -0.0978 0.7770 0.5592 0.031 Uiso 1 1 calc R . .
N1 N -0.02141(15) 0.88247(9) 0.77804(7) 0.01121(19) Uani 1 1 d . . .
O1 O -0.15276(13) 0.63956(8) 0.71207(6) 0.01296(17) Uani 1 1 d . . .
O2 O 0.20870(13) 0.72551(8) 0.76316(6) 0.01304(17) Uani 1 1 d . . .
O3 O 0.06563(13) 1.11584(8) 0.87792(6) 0.01257(17) Uani 1 1 d . . .
O4 O 0.34341(13) 1.01943(8) 0.86259(6) 0.01328(17) Uani 1 1 d . . .
B1 B 0.0144(2) 0.75310(13) 0.75179(9) 0.0118(2) Uani 1 1 d . . .
B2 B 0.1285(2) 1.00257(13) 0.83765(9) 0.0118(2) Uani 1 1 d . . .
Si1 Si -0.28725(5) 0.92159(3) 0.63917(2) 0.01364(9) Uani 1 1 d . . .

loop_
_atom_site_aniso_label
_atom_site_aniso_U_11
_atom_site_aniso_U_22
_atom_site_aniso_U_33
_atom_site_aniso_U_23
_atom_site_aniso_U_13
_atom_site_aniso_U_12
C1 0.0126(5) 0.0103(5) 0.0149(5) 0.0044(4) 0.0018(4) 0.0037(4)
C2 0.0140(5) 0.0099(5) 0.0136(5) 0.0023(4) 0.0032(4) 0.0033(4)
C3 0.0195(6) 0.0124(5) 0.0187(6) 0.0018(5) -0.0006(5) 0.0013(5)
C4 0.0163(6) 0.0184(6) 0.0194(6) 0.0099(5) 0.0056(5) 0.0052(5)
C5 0.0218(6) 0.0177(6) 0.0162(6) 0.0040(5) 0.0081(5) 0.0051(5)
C6 0.0152(6) 0.0158(6) 0.0230(6) 0.0061(5) 0.0025(5) 0.0065(5)
C7 0.0113(5) 0.0096(5) 0.0139(5) 0.0017(4) 0.0019(4) 0.0000(4)
C8 0.0113(5) 0.0109(5) 0.0112(5) 0.0023(4) 0.0014(4) 0.0012(4)
C9 0.0211(6) 0.0171(6) 0.0204(6) 0.0063(5) 0.0095(5) 0.0018(5)
C10 0.0118(6) 0.0182(6) 0.0204(6) 0.0021(5) -0.0012(5) 0.0023(5)
C11 0.0195(6) 0.0115(5) 0.0196(6) 0.0033(4) 0.0040(5) 0.0040(5)
C12 0.0169(6) 0.0169(6) 0.0127(5) 0.0045(4) 0.0038(4) 0.0026(5)
C13 0.0103(5) 0.0128(5) 0.0146(5) 0.0040(4) 0.0011(4) 0.0039(4)
C14 0.0242(7) 0.0193(6) 0.0229(6) 0.0107(5) 0.0021(5) 0.0028(5)
C15 0.0187(6) 0.0286(7) 0.0228(7) 0.0087(5) 0.0000(5) 0.0109(5)
C16 0.0243(7) 0.0219(6) 0.0151(6) 0.0035(5) 0.0042(5) 0.0078(5)
N1 0.0104(4) 0.0114(4) 0.0115(4) 0.0035(4) 0.0011(4) 0.0035(4)
O1 0.0122(4) 0.0097(4) 0.0163(4) 0.0041(3) 0.0011(3) 0.0032(3)
O2 0.0121(4) 0.0097(4) 0.0150(4) 0.0016(3) 0.0016(3) 0.0028(3)
O3 0.0118(4) 0.0110(4) 0.0120(4) 0.0010(3) 0.0001(3) 0.0025(3)
O4 0.0114(4) 0.0097(4) 0.0155(4) 0.0013(3) 0.0011(3) 0.0016(3)
B1 0.0130(6) 0.0123(6) 0.0093(5) 0.0036(4) 0.0019(5) 0.0024(5)
B2 0.0134(6) 0.0120(6) 0.0106(6) 0.0050(5) 0.0027(5) 0.0033(5)
Si1 0.01378(17) 0.01377(16) 0.01295(16) 0.00424(12) 0.00055(12) 0.00466(12)

loop_
_atom_type_symbol
_atom_type_description
_atom_type_scat_dispersion_real
_atom_type_scat_dispersion_imag
_atom_type_scat_source
C C 0.0033 0.0016 'International Tables Vol C Tables 4.2.6.8 and 6.1.1.4'
N N 0.0061 0.0033 'International Tables Vol C Tables 4.2.6.8 and 6.1.1.4'
O O 0.0106 0.0060 'International Tables Vol C Tables 4.2.6.8 and 6.1.1.4'
B B 0.0013 0.0007 'International Tables Vol C Tables 4.2.6.8 and 6.1.1.4'
Si Si 0.0817 0.0704 'International Tables Vol C Tables 4.2.6.8 and 6.1.1.4'
H H 0.0000 0.0000 'International Tables Vol C Tables 4.2.6.8 and 6.1.1.4'

loop_
_citation_id
_citation_doi
_citation_year
1 10.1039/C3CC47753C 2013

loop_
_geom_angle_atom_site_label_1
_geom_angle_atom_site_label_2
_geom_angle_atom_site_label_3
_geom_angle
_geom_angle_site_symmetry_1
_geom_angle_site_symmetry_3
O1 C1 C3 108.23(9) . .
O1 C1 C4 107.33(9) . .
C3 C1 C4 110.48(10) . .
O1 C1 C2 102.17(9) . .
C3 C1 C2 115.30(10) . .
C4 C1 C2 112.62(10) . .
O2 C2 C6 109.04(9) . .
O2 C2 C5 107.07(9) . .
C6 C2 C5 109.84(10) . .
O2 C2 C1 102.32(9) . .
C6 C2 C1 115.16(10) . .
C5 C2 C1 112.80(10) . .
C1 C3 H3A 109.5 . .
C1 C3 H3B 109.5 . .
H3A C3 H3B 109.5 . .
C1 C3 H3C 109.5 . .
H3A C3 H3C 109.5 . .
H3B C3 H3C 109.5 . .
C1 C4 H4A 109.5 . .
C1 C4 H4B 109.5 . .
H4A C4 H4B 109.5 . .
C1 C4 H4C 109.5 . .
H4A C4 H4C 109.5 . .
H4B C4 H4C 109.5 . .
C2 C5 H5A 109.5 . .
C2 C5 H5B 109.5 . .
H5A C5 H5B 109.5 . .
C2 C5 H5C 109.5 . .
H5A C5 H5C 109.5 . .
H5B C5 H5C 109.5 . .
C2 C6 H6A 109.5 . .
C2 C6 H6B 109.5 . .
H6A C6 H6B 109.5 . .
C2 C6 H6C 109.5 . .
H6A C6 H6C 109.5 . .
H6B C6 H6C 109.5 . .
O4 C7 C10 108.94(9) . .
O4 C7 C9 107.21(9) . .
C10 C7 C9 109.95(11) . .
O4 C7 C8 102.12(9) . .
C10 C7 C8 114.99(10) . .
C9 C7 C8 113.01(10) . .
O3 C8 C11 108.25(9) . .
O3 C8 C12 107.33(9) . .
C11 C8 C12 110.37(10) . .
O3 C8 C7 101.97(9) . .
C11 C8 C7 115.56(10) . .
C12 C8 C7 112.63(10) . .
C7 C9 H9A 109.5 . .
C7 C9 H9B 109.5 . .
H9A C9 H9B 109.5 . .
C7 C9 H9C 109.5 . .
H9A C9 H9C 109.5 . .
H9B C9 H9C 109.5 . .
C7 C10 H10A 109.5 . .
C7 C10 H10B 109.5 . .
H10A C10 H10B 109.5 . .
C7 C10 H10C 109.5 . .
H10A C10 H10C 109.5 . .
H10B C10 H10C 109.5 . .
C8 C11 H11A 109.5 . .
C8 C11 H11B 109.5 . .
H11A C11 H11B 109.5 . .
C8 C11 H11C 109.5 . .
H11A C11 H11C 109.5 . .
H11B C11 H11C 109.5 . .
C8 C12 H12A 109.5 . .
C8 C12 H12B 109.5 . .
H12A C12 H12B 109.5 . .
C8 C12 H12C 109.5 . .
H12A C12 H12C 109.5 . .
H12B C12 H12C 109.5 . .
N1 C13 Si1 111.12(8) . .
N1 C13 H13A 109.4 . .
Si1 C13 H13A 109.4 . .
N1 C13 H13B 109.4 . .
Si1 C13 H13B 109.4 . .
H13A C13 H13B 108.0 . .
Si1 C14 H14A 109.5 . .
Si1 C14 H14B 109.5 . .
H14A C14 H14B 109.5 . .
Si1 C14 H14C 109.5 . .
H14A C14 H14C 109.5 . .
H14B C14 H14C 109.5 . .
Si1 C15 H15A 109.5 . .
Si1 C15 H15B 109.5 . .
H15A C15 H15B 109.5 . .
Si1 C15 H15C 109.5 . .
H15A C15 H15C 109.5 . .
H15B C15 H15C 109.5 . .
Si1 C16 H16A 109.5 . .
Si1 C16 H16B 109.5 . .
H16A C16 H16B 109.5 . .
Si1 C16 H16C 109.5 . .
H16A C16 H16C 109.5 . .
H16B C16 H16C 109.5 . .
B1 N1 B2 125.51(10) . .
B1 N1 C13 116.98(10) . .
B2 N1 C13 116.92(9) . .
B1 O1 C1 106.56(9) . .
B1 O2 C2 106.20(9) . .
B2 O3 C8 106.05(9) . .
B2 O4 C7 106.37(9) . .
O2 B1 O1 113.11(10) . .
O2 B1 N1 125.97(11) . .
O1 B1 N1 120.92(11) . .
O4 B2 O3 113.15(10) . .
O4 B2 N1 125.67(11) . .
O3 B2 N1 121.17(11) . .
C16 Si1 C14 107.58(7) . .
C16 Si1 C15 110.17(6) . .
C14 Si1 C15 110.73(7) . .
C16 Si1 C13 110.35(6) . .
C14 Si1 C13 109.24(6) . .
C15 Si1 C13 108.76(6) . .

loop_
_geom_bond_atom_site_label_1
_geom_bond_atom_site_label_2
_geom_bond_distance
_geom_bond_site_symmetry_2
C1 O1 1.4553(13) .
C1 C3 1.5174(17) .
C1 C4 1.5267(17) .
C1 C2 1.5621(17) .
C2 O2 1.4584(14) .
C2 C6 1.5173(16) .
C2 C5 1.5264(17) .
C3 H3A 0.9800 .
C3 H3B 0.9800 .
C3 H3C 0.9800 .
C4 H4A 0.9800 .
C4 H4B 0.9800 .
C4 H4C 0.9800 .
C5 H5A 0.9800 .
C5 H5B 0.9800 .
C5 H5C 0.9800 .
C6 H6A 0.9800 .
C6 H6B 0.9800 .
C6 H6C 0.9800 .
C7 O4 1.4603(14) .
C7 C10 1.5192(17) .
C7 C9 1.5285(17) .
C7 C8 1.5614(16) .
C8 O3 1.4570(14) .
C8 C11 1.5178(16) .
C8 C12 1.5272(16) .
C9 H9A 0.9800 .
C9 H9B 0.9800 .
C9 H9C 0.9800 .
C10 H10A 0.9800 .
C10 H10B 0.9800 .
C10 H10C 0.9800 .
C11 H11A 0.9800 .
C11 H11B 0.9800 .
C11 H11C 0.9800 .
C12 H12A 0.9800 .
C12 H12B 0.9800 .
C12 H12C 0.9800 .
C13 N1 1.4987(15) .
C13 Si1 1.8896(13) .
C13 H13A 0.9900 .
C13 H13B 0.9900 .
C14 Si1 1.8715(14) .
C14 H14A 0.9800 .
C14 H14B 0.9800 .
C14 H14C 0.9800 .
C15 Si1 1.8751(14) .
C15 H15A 0.9800 .
C15 H15B 0.9800 .
C15 H15C 0.9800 .
C16 Si1 1.8711(13) .
C16 H16A 0.9800 .
C16 H16B 0.9800 .
C16 H16C 0.9800 .
N1 B1 1.4247(16) .
N1 B2 1.4264(16) .
O1 B1 1.3831(16) .
O2 B1 1.3805(15) .
O3 B2 1.3826(15) .
O4 B2 1.3789(16) .
